data_7011644
loop_
_publ_author_name
'Jones, Neale G.'
'Green, Malcolm L. H.'
'Vei, Ino C.'
'Rees, Leigh H.'
'Pascu, Sofia I.'
'Watkin, David'
'Cowley, Andrew'
'Morise, Xavier'
'Braunstein, Pierre'

_publ_section_title
;
 Synthesis of \h6-arene complexes of molybdenum containing
 \b-ketophosphine and related P,O mixed donor ligands
;
_journal_issue 12
_journal_name_full 'Journal of the Chemical Society, Dalton Transactions'
_journal_page_first 2491
_journal_paper_doi 10.1039/b202441c
_journal_year 2002
_chemical_compound_source
;
?
;
_chemical_formula_moiety ' C30 H30 Cl1 Mo1 O1 P1 '
_chemical_formula_sum 'C30 H30 Cl Mo O P'
_chemical_formula_weight 568.93
_chemical_melting_point ?
_chemical_name_systematic
;                                                                               
?                                                                               
;
_space_group_IT_number 15
_symmetry_cell_setting monoclinic
_symmetry_space_group_name_Hall '-C 2yc'
_symmetry_space_group_name_H-M 'C 1 2/c 1'
_atom_sites_solution_hydrogens geom
_atom_sites_solution_primary direct
_cell_angle_alpha 90
_cell_angle_beta 112.973(2)
_cell_angle_gamma 90
_cell_formula_units_Z 8
_cell_length_a 25.516(2)
_cell_length_b 9.196(4)
_cell_length_c 23.678(2)
_cell_measurement_reflns_used 20774
_cell_measurement_temperature 150
_cell_measurement_theta_max 27
_cell_measurement_theta_min 0
_cell_volume 5115(2)
_diffrn_ambient_temperature 150
_diffrn_measured_fraction_theta_max 0.937
_diffrn_measurement_method \w
_diffrn_radiation_type 'Mo K\a'
_diffrn_radiation_wavelength 0.71069
_diffrn_reflns_av_R_equivalents 0.03
_diffrn_reflns_limit_h_max 31
_diffrn_reflns_limit_h_min -31
_diffrn_reflns_limit_k_max 11
_diffrn_reflns_limit_k_min -11
_diffrn_reflns_limit_l_max 29
_diffrn_reflns_limit_l_min -29
_diffrn_reflns_number 20774
_diffrn_reflns_theta_max 26.48
_diffrn_reflns_theta_min 1.87
_diffrn_standards_decay_% 0.00
_diffrn_standards_interval_count 0
_diffrn_standards_interval_time 0
_diffrn_standards_number 0
_exptl_absorpt_coefficient_mu 0.701
_exptl_absorpt_correction_T_max 0.93
_exptl_absorpt_correction_T_min 0.81
_exptl_absorpt_correction_type multi-scan
_exptl_absorpt_process_details
; 
Denzo/Scalepack (Otwinowski & Minor, 1996) 
;
_exptl_crystal_colour ' red  '
_exptl_crystal_density_diffrn 1.477
_exptl_crystal_density_meas ?
_exptl_crystal_description ' plate '
_exptl_crystal_F_000 2323.172
_exptl_crystal_size_max 0.30
_exptl_crystal_size_mid 0.30
_exptl_crystal_size_min 0.10
_refine_diff_density_max 0.72
_refine_diff_density_min -0.90
_refine_ls_extinction_method None
_refine_ls_goodness_of_fit_ref 0.9985
_refine_ls_hydrogen_treatment noref
_refine_ls_matrix_type full
_refine_ls_number_parameters 307
_refine_ls_number_reflns 4721
_refine_ls_R_factor_gt 0.0586
_refine_ls_shift/su_max 0.000786
_refine_ls_structure_factor_coef F
_refine_ls_weighting_details
;
Chebychev polynomial with 4 parameters, Carruthers & Watkin , 1979, 
1.99    -.223     1.62    0.812E-01
;
_refine_ls_weighting_scheme calc
_refine_ls_wR_factor_ref 0.0374
_reflns_limit_h_max 29
_reflns_limit_h_min -31
_reflns_limit_k_max 11
_reflns_limit_k_min 0
_reflns_limit_l_max 29
_reflns_limit_l_min 0
_reflns_number_gt 4721
_reflns_number_total 4959
_reflns_threshold_expression >3.00\s(I)
_cod_data_source_file b202441c.txt
_cod_data_source_block 1b
_cod_depositor_comments
;
The following automatic conversions were performed:
'_symmetry_cell_setting' value 'Monoclinic ' changed to 'monoclinic'
according to '/home/adriana/struct/CIF-dictionaries/cif_core.dic'
dictionary named 'cif_core.dic' version 2.4.1 from 2010-06-29.

Automatic conversion script
Id: cif_fix_enum 1555 2011-01-17 13:19:09Z saulius 

The following automatic conversions were performed:

'_chemical_melting_point' value 'not measured' was changed to '?' -
the value is undefined or not given.

Automatic conversion script
Id: cif_fix_values 1569 2011-02-09 13:29:24Z adriana 
;
_cod_original_cell_volume 5115.3
_cod_original_sg_symbol_H-M 'C 1 2/c 1 '
_cod_original_formula_sum ' C30 H30 Cl1 Mo1 O1 P1 '
_cod_database_code 7011644

loop_
_symmetry_equiv_pos_as_xyz
x,y,z
-x,-y,-z
x+1/2,y+1/2,z
-x+1/2,-y+1/2,-z
-x,y,-z+1/2
x,-y,z+1/2
-x+1/2,y+1/2,-z+1/2
x+1/2,-y+1/2,z+1/2

loop_
_atom_site_label
_atom_site_fract_x
_atom_site_fract_y
_atom_site_fract_z
_atom_site_U_iso_or_equiv
_atom_site_occupancy
_atom_site_adp_type
Mo1 0.883857(9) 0.56386(2) 0.08210(1) 0.0185 1.0000 Uani
Cl1 0.78601(3) 0.46080(7) 0.02738(3) 0.0262 1.0000 Uani
P1 0.90786(3) 0.29814(7) 0.07672(3) 0.0183 1.0000 Uani
O1 0.92731(8) 0.3204(2) -0.0397(1) 0.0311 1.0000 Uani
C1 0.86687(11) 0.2089(3) 0.00275(12) 0.0213 1.0000 Uani
C2 0.88171(11) 0.2622(3) -0.04917(13) 0.0223 1.0000 Uani
C11 0.83955(12) 0.2425(3) -0.11330(13) 0.0251 1.0000 Uani
C12 0.85018(14) 0.3095(3) -0.16048(14) 0.0346 1.0000 Uani
C13 0.81328(17) 0.2960(4) -0.22032(16) 0.0458 1.0000 Uani
C14 0.76463(15) 0.2118(5) -0.23466(15) 0.0477 1.0000 Uani
C15 0.75359(14) 0.1432(4) -0.18896(15) 0.0422 1.0000 Uani
C16 0.79056(12) 0.1590(3) -0.12797(13) 0.0303 1.0000 Uani
C21 0.88929(11) 0.1795(3) 0.12851(12) 0.0210 1.0000 Uani
C22 0.83278(11) 0.1397(3) 0.11409(12) 0.0246 1.0000 Uani
C23 0.81823(13) 0.0612(3) 0.15596(14) 0.0318 1.0000 Uani
C24 0.85919(15) 0.0230(3) 0.21232(14) 0.0340 1.0000 Uani
C25 0.91533(14) 0.0631(4) 0.22698(14) 0.0359 1.0000 Uani
C26 0.93012(12) 0.1405(3) 0.18521(13) 0.0287 1.0000 Uani
C31 0.98153(11) 0.2408(3) 0.09489(13) 0.0242 1.0000 Uani
C32 0.99343(13) 0.1023(3) 0.07805(15) 0.0343 1.0000 Uani
C33 1.04914(15) 0.0564(4) 0.09464(17) 0.0436 1.0000 Uani
C34 1.09349(14) 0.1460(4) 0.12827(18) 0.0442 1.0000 Uani
C35 1.08258(13) 0.2809(4) 0.14558(18) 0.0444 1.0000 Uani
C36 1.02680(12) 0.3296(3) 0.12866(15) 0.0340 1.0000 Uani
C41 0.94935(14) 0.6193(3) 0.03965(19) 0.0422 1.0000 Uani
C42 0.89442(15) 0.6197(3) -0.00660(15) 0.0347 1.0000 Uani
C43 0.85387(14) 0.7232(3) -0.00486(15) 0.0336 1.0000 Uani
C44 0.79859(17) 0.7373(4) -0.05814(19) 0.0517 1.0000 Uani
C45 0.86416(15) 0.8012(3) 0.04779(16) 0.0364 1.0000 Uani
C46 0.91852(15) 0.7876(3) 0.09824(16) 0.0401 1.0000 Uani
C47 0.96185(15) 0.7080(4) 0.0898(2) 0.0498 1.0000 Uani
C51 0.84382(13) 0.6317(3) 0.14766(14) 0.0318 1.0000 Uani
C52 0.87666(13) 0.5045(3) 0.16818(13) 0.0295 1.0000 Uani
C53 0.93568(14) 0.5213(3) 0.18229(14) 0.0357 1.0000 Uani
H11 0.8744 0.1019 0.0076 0.0261 1.0000 Uiso
H12 0.8255 0.2273 -0.0079 0.0261 1.0000 Uiso
H121 0.8856 0.3687 -0.1504 0.0444 1.0000 Uiso
H131 0.8213 0.3464 -0.2535 0.0583 1.0000 Uiso
H141 0.7376 0.2010 -0.2784 0.0575 1.0000 Uiso
H151 0.7188 0.0815 -0.1996 0.0504 1.0000 Uiso
H161 0.7820 0.1104 -0.0948 0.0377 1.0000 Uiso
H221 0.8027 0.1677 0.0736 0.0295 1.0000 Uiso
H231 0.7777 0.0320 0.1452 0.0398 1.0000 Uiso
H241 0.8484 -0.0332 0.2423 0.0439 1.0000 Uiso
H251 0.9452 0.0361 0.2678 0.0426 1.0000 Uiso
H261 0.9707 0.1686 0.1961 0.0346 1.0000 Uiso
H321 0.9614 0.0362 0.0539 0.0420 1.0000 Uiso
H331 1.0571 -0.0422 0.0821 0.0559 1.0000 Uiso
H341 1.1337 0.1126 0.1401 0.0565 1.0000 Uiso
H351 1.1150 0.3451 0.1706 0.0522 1.0000 Uiso
H361 1.0194 0.4290 0.1410 0.0400 1.0000 Uiso
H411 0.9794 0.5544 0.0361 0.0562 1.0000 Uiso
H421 0.8839 0.5473 -0.0407 0.0470 1.0000 Uiso
H441 0.7752 0.8145 -0.0495 0.0609 1.0000 Uiso
H442 0.8056 0.7643 -0.0955 0.0609 1.0000 Uiso
H443 0.7778 0.6425 -0.0653 0.0609 1.0000 Uiso
H451 0.8342 0.8668 0.0511 0.0493 1.0000 Uiso
H461 0.9253 0.8342 0.1387 0.0496 1.0000 Uiso
H471 1.0020 0.7160 0.1204 0.0596 1.0000 Uiso
H511 0.8625 0.7247 0.1440 0.0411 1.0000 Uiso
H512 0.8018 0.6288 0.1368 0.0411 1.0000 Uiso
H521 0.8596 0.4094 0.1725 0.0364 1.0000 Uiso
H531 0.9511 0.6183 0.1774 0.0390 1.0000 Uiso
H532 0.9619 0.4361 0.1971 0.0390 1.0000 Uiso

loop_
_atom_site_aniso_label
_atom_site_aniso_U_11
_atom_site_aniso_U_22
_atom_site_aniso_U_33
_atom_site_aniso_U_23
_atom_site_aniso_U_13
_atom_site_aniso_U_12
Mo1 0.01955(11) 0.01460(11) 0.02258(11) -0.00306(9) 0.00947(8) -0.00157(8)
Cl1 0.0208(3) 0.0264(3) 0.0302(3) -0.0011(2) 0.0088(2) -0.0018(2)
P1 0.0175(3) 0.0170(3) 0.0217(3) -0.0026(2) 0.0090(3) -0.0010(2)
O1 0.030(1) 0.033(1) 0.0372(11) -0.0028(9) 0.0199(9) -0.0052(8)
C1 0.0267(12) 0.0175(11) 0.0212(12) -0.0039(9) 0.0110(11) -0.0033(9)
C2 0.0283(13) 0.0146(11) 0.0291(14) -0.0012(9) 0.0167(12) 0.0025(9)
C11 0.0324(14) 0.0203(12) 0.0288(14) 0.000(1) 0.0189(12) 0.007(1)
C12 0.0456(17) 0.0317(15) 0.0337(15) 0.0075(12) 0.0234(14) 0.0039(13)
C13 0.063(2) 0.050(2) 0.0330(17) 0.0137(15) 0.0277(17) 0.0160(17)
C14 0.0464(19) 0.072(3) 0.0255(16) -0.0006(15) 0.0148(15) 0.0200(18)
C15 0.0336(15) 0.062(2) 0.0303(16) -0.0108(15) 0.0118(14) -0.0003(15)
C16 0.0306(13) 0.0388(16) 0.0248(14) -0.0029(12) 0.0142(12) -0.0021(12)
C21 0.0271(12) 0.0134(11) 0.0239(12) -0.0025(9) 0.0115(11) -0.0005(9)
C22 0.0277(13) 0.0213(13) 0.0247(13) -0.005(1) 0.0100(11) -0.006(1)
C23 0.0368(14) 0.0262(13) 0.0364(15) -0.0063(12) 0.0186(13) -0.0103(12)
C24 0.0512(18) 0.0291(15) 0.0294(15) -0.0012(11) 0.0240(14) -0.0088(13)
C25 0.0422(16) 0.0356(16) 0.0286(14) 0.0027(13) 0.0125(13) -0.0039(14)
C26 0.0327(14) 0.0256(14) 0.0281(14) -0.0026(11) 0.0123(12) -0.0047(11)
C31 0.0242(12) 0.0257(13) 0.0260(13) 0.004(1) 0.0132(11) 0.005(1)
C32 0.0349(15) 0.0324(15) 0.0376(16) 0.0020(12) 0.0164(14) 0.0095(12)
C33 0.0487(19) 0.0411(18) 0.0500(19) 0.0081(16) 0.0291(16) 0.0205(16)
C34 0.0350(16) 0.050(2) 0.057(2) 0.0250(17) 0.0274(16) 0.0212(15)
C35 0.0236(14) 0.0469(19) 0.060(2) 0.0171(16) 0.0132(15) 0.0042(13)
C36 0.0262(13) 0.0269(14) 0.0468(18) 0.0059(13) 0.0121(13) 0.0025(11)
C41 0.0346(16) 0.0287(15) 0.077(3) 0.0108(16) 0.0371(18) 0.0018(13)
C42 0.0554(19) 0.0212(13) 0.0408(17) 0.0077(12) 0.0333(16) 0.0052(13)
C43 0.0424(16) 0.0217(13) 0.0421(17) 0.0117(12) 0.0225(15) 0.0003(12)
C44 0.051(2) 0.046(2) 0.055(2) 0.0196(17) 0.0175(19) 0.0071(16)
C45 0.0560(19) 0.0149(13) 0.0525(19) 0.0079(12) 0.0363(17) 0.0076(12)
C46 0.055(2) 0.0221(14) 0.0468(19) -0.0092(13) 0.0240(17) -0.0177(13)
C47 0.0373(17) 0.0359(18) 0.076(3) 0.0075(17) 0.0215(18) -0.0157(14)
C51 0.0425(16) 0.0310(15) 0.0292(14) -0.0040(12) 0.0221(14) 0.0035(12)
C52 0.0432(16) 0.0290(14) 0.0188(12) -0.0030(11) 0.0148(13) 0.0021(12)
C53 0.0394(16) 0.0292(15) 0.0288(15) -0.0067(11) 0.0029(13) 0.0000(12)

loop_
_atom_type_symbol
_atom_type_scat_dispersion_real
_atom_type_scat_dispersion_imag
_atom_type_scat_Cromer_Mann_a1
_atom_type_scat_Cromer_Mann_b1
_atom_type_scat_Cromer_Mann_a2
_atom_type_scat_Cromer_Mann_b2
_atom_type_scat_Cromer_Mann_a3
_atom_type_scat_Cromer_Mann_b3
_atom_type_scat_Cromer_Mann_a4
_atom_type_scat_Cromer_Mann_b4
_atom_type_scat_Cromer_Mann_c
_atom_type_scat_source
'C   ' 0.0020 0.0020 2.3100 20.8439 1.0200 10.2075 1.5886 0.5687 0.8650 51.6512 0.2156 International_Tables_Vol_IV_Table_2.2B
'H   ' 0.0000 0.0000 0.4930 10.5109 0.3229 26.1257 0.1402 3.1424 0.0408 57.7997 0.0030 International_Tables_Vol_IV_Table_2.2B
'O   ' 0.0080 0.0060 3.0485 13.2771 2.2868 5.7011 1.5463 0.3239 0.8670 32.9089 0.2508 International_Tables_Vol_IV_Table_2.2B
'P   ' 0.0900 0.0950 6.4345 1.9067 4.1791 27.1570 1.7800 0.5260 1.4908 68.1645 1.1149 International_Tables_Vol_IV_Table_2.2B
'Cl  ' 0.1320 0.1590 11.4604 0.0104 7.1964 1.1662 6.2556 18.5194 1.6455 47.7784 -9.5574 International_Tables_Vol_IV_Table_2.2B
'Mo  ' -1.8250 0.6880 3.7025 0.2772 17.2356 1.0958 12.8876 11.0040 3.7429 61.6584 4.3875 International_Tables_Vol_IV_Table_2.2B

loop_
_geom_angle_atom_site_label_1
_geom_angle_site_symmetry_1
_geom_angle_atom_site_label_2
_geom_angle_site_symmetry_2
_geom_angle_atom_site_label_3
_geom_angle_site_symmetry_3
_geom_angle
_geom_angle_publ_flag
Cl1 . Mo1 . P1 . 79.69(2) yes
Cl1 . Mo1 . C41 . 126.9(1) yes
P1 . Mo1 . C41 . 87.76(8) yes
Cl1 . Mo1 . C42 . 93.50(9) yes
P1 . Mo1 . C42 . 93.05(7) yes
C41 . Mo1 . C42 . 35.51(13) yes
Cl1 . Mo1 . C43 . 82.38(8) yes
P1 . Mo1 . C43 . 123.28(8) yes
C41 . Mo1 . C43 . 62.32(11) yes
C42 . Mo1 . C43 . 35.20(11) yes
Cl1 . Mo1 . C45 . 97.99(9) yes
P1 . Mo1 . C45 . 156.23(8) yes
C41 . Mo1 . C45 . 74.64(11) yes
C42 . Mo1 . C45 . 63.35(11) yes
C43 . Mo1 . C45 . 33.81(11) yes
Cl1 . Mo1 . C46 . 133.7(1) yes
P1 . Mo1 . C46 . 144.8(1) yes
C41 . Mo1 . C46 . 64.11(13) yes
C42 . Mo1 . C46 . 76.50(12) yes
C43 . Mo1 . C46 . 63.39(12) yes
Cl1 . Mo1 . C47 . 154.2(1) yes
P1 . Mo1 . C47 . 109.6(1) yes
C41 . Mo1 . C47 . 34.25(14) yes
C42 . Mo1 . C47 . 62.65(14) yes
C43 . Mo1 . C47 . 72.36(12) yes
Cl1 . Mo1 . C51 . 80.38(8) yes
P1 . Mo1 . C51 . 119.00(8) yes
C41 . Mo1 . C51 . 146.62(12) yes
C42 . Mo1 . C51 . 145.20(11) yes
C43 . Mo1 . C51 . 110.13(11) yes
Cl1 . Mo1 . C52 . 87.61(8) yes
P1 . Mo1 . C52 . 85.18(8) yes
C41 . Mo1 . C52 . 142.78(13) yes
C42 . Mo1 . C52 . 177.71(11) yes
C43 . Mo1 . C52 . 147.04(11) yes
Cl1 . Mo1 . C53 . 122.34(9) yes
P1 . Mo1 . C53 . 80.29(8) yes
C41 . Mo1 . C53 . 105.57(13) yes
C42 . Mo1 . C53 . 141.04(13) yes
C43 . Mo1 . C53 . 150.46(11) yes
C45 . Mo1 . C46 . 37.00(13) yes
C45 . Mo1 . C47 . 63.55(13) yes
C46 . Mo1 . C47 . 35.81(13) yes
C45 . Mo1 . C51 . 83.46(11) yes
C46 . Mo1 . C51 . 83.21(12) yes
C47 . Mo1 . C51 . 112.98(14) yes
C45 . Mo1 . C52 . 118.49(11) yes
C46 . Mo1 . C52 . 104.15(12) yes
C47 . Mo1 . C52 . 116.60(14) yes
C51 . Mo1 . C52 . 36.99(11) yes
C45 . Mo1 . C53 . 119.41(12) yes
C46 . Mo1 . C53 . 87.08(12) yes
C47 . Mo1 . C53 . 83.38(14) yes
C51 . Mo1 . C53 . 63.94(12) yes
C52 . Mo1 . C53 . 37.21(12) yes
Mo1 . P1 . C1 . 114.71(8) yes
Mo1 . P1 . C21 . 114.14(8) yes
C1 . P1 . C21 . 99.84(11) yes
Mo1 . P1 . C31 . 120.74(9) yes
C1 . P1 . C31 . 104.12(12) yes
C21 . P1 . C31 . 100.38(12) yes
P1 . C1 . C2 . 113.62(17) yes
P1 . C1 . H11 . 108.43 no
C2 . C1 . H11 . 108.4 no
P1 . C1 . H12 . 108.43 no
C2 . C1 . H12 . 108.4 no
H11 . C1 . H12 . 109.5 no
O1 . C2 . C1 . 121.4(2) yes
O1 . C2 . C11 . 119.8(3) yes
C1 . C2 . C11 . 118.8(2) yes
C2 . C11 . C12 . 118.3(3) yes
C2 . C11 . C16 . 122.9(3) yes
C12 . C11 . C16 . 118.8(3) yes
C11 . C12 . C13 . 121.4(3) yes
C11 . C12 . H121 . 119.3 no
C13 . C12 . H121 . 119.3 no
C12 . C13 . C14 . 119.5(3) yes
C12 . C13 . H131 . 120.2 no
C14 . C13 . H131 . 120.2 no
C13 . C14 . C15 . 120.2(3) yes
C13 . C14 . H141 . 119.9 no
C15 . C14 . H141 . 119.9 no
C14 . C15 . C16 . 120.4(3) yes
C14 . C15 . H151 . 119.8 no
C16 . C15 . H151 . 119.8 no
C11 . C16 . C15 . 119.8(3) yes
C11 . C16 . H161 . 120.1 no
C15 . C16 . H161 . 120.1 no
P1 . C21 . C22 . 120.3(2) yes
P1 . C21 . C26 . 120.5(2) yes
C22 . C21 . C26 . 118.9(2) yes
C21 . C22 . C23 . 120.0(3) yes
C21 . C22 . H221 . 120.0 no
C23 . C22 . H221 . 120.0 no
C22 . C23 . C24 . 120.6(3) yes
C22 . C23 . H231 . 119.7 no
C24 . C23 . H231 . 119.7 no
C23 . C24 . C25 . 119.5(3) yes
C23 . C24 . H241 . 120.2 no
C25 . C24 . H241 . 120.2 no
C24 . C25 . C26 . 120.1(3) yes
C24 . C25 . H251 . 120.0 no
C26 . C25 . H251 . 120.0 no
C21 . C26 . C25 . 120.9(3) yes
C21 . C26 . H261 . 119.6 no
C25 . C26 . H261 . 119.6 no
P1 . C31 . C32 . 120.7(2) yes
P1 . C31 . C36 . 120.9(2) yes
C32 . C31 . C36 . 118.4(3) yes
C31 . C32 . C33 . 120.5(3) yes
C31 . C32 . H321 . 119.7 no
C33 . C32 . H321 . 119.7 no
C32 . C33 . C34 . 120.3(3) yes
C32 . C33 . H331 . 119.9 no
C34 . C33 . H331 . 119.9 no
C33 . C34 . C35 . 119.9(3) yes
C33 . C34 . H341 . 120.0 no
C35 . C34 . H341 . 120.0 no
C34 . C35 . C36 . 120.6(3) yes
C34 . C35 . H351 . 119.7 no
C36 . C35 . H351 . 119.7 no
C31 . C36 . C35 . 120.3(3) yes
C31 . C36 . H361 . 119.9 no
C35 . C36 . H361 . 119.9 no
Mo1 . C41 . C42 . 70.69(17) yes
Mo1 . C41 . C47 . 73.7(2) yes
C42 . C41 . C47 . 119.9(3) yes
Mo1 . C41 . H411 . 127.6 no
C42 . C41 . H411 . 120.1 no
C47 . C41 . H411 . 120.1 no
Mo1 . C42 . C41 . 73.80(19) yes
Mo1 . C42 . C43 . 76.95(18) yes
C41 . C42 . C43 . 119.8(3) yes
Mo1 . C42 . H421 . 120.2 no
C41 . C42 . H421 . 120.1 no
C43 . C42 . H421 . 120.1 no
Mo1 . C43 . C42 . 67.85(16) yes
Mo1 . C43 . C44 . 131.4(2) yes
C42 . C43 . C44 . 119.7(3) yes
Mo1 . C43 . C45 . 69.84(17) yes
C42 . C43 . C45 . 119.6(3) yes
C44 . C43 . C45 . 120.5(3) yes
C43 . C44 . H441 . 109.5 no
C43 . C44 . H442 . 109.5 no
H441 . C44 . H442 . 109.5 no
C43 . C44 . H443 . 109.5 no
H441 . C44 . H443 . 109.5 no
H442 . C44 . H443 . 109.5 no
Mo1 . C45 . C43 . 76.35(16) yes
Mo1 . C45 . C46 . 67.67(15) yes
C43 . C45 . C46 . 119.3(3) yes
Mo1 . C45 . H451 . 127.5 no
C43 . C45 . H451 . 120.4 no
C46 . C45 . H451 . 120.4 no
Mo1 . C46 . C45 . 75.33(18) yes
Mo1 . C46 . C47 . 76.95(18) yes
C45 . C46 . C47 . 119.0(3) yes
Mo1 . C46 . H461 . 118.1 no
C45 . C46 . H461 . 120.5 no
C47 . C46 . H461 . 120.5 no
Mo1 . C47 . C41 . 72.07(18) yes
Mo1 . C47 . C46 . 67.24(17) yes
C41 . C47 . C46 . 120.2(3) yes
Mo1 . C47 . H471 . 134.2 no
C41 . C47 . H471 . 119.9 no
C46 . C47 . H471 . 119.9 no
Mo1 . C51 . C52 . 68.89(16) yes
Mo1 . C51 . H511 . 79.44(17) no
C52 . C51 . H511 . 120.0 no
Mo1 . C51 . H512 . 122.9 no
C52 . C51 . H512 . 120.0 no
H511 . C51 . H512 . 120.0 no
Mo1 . C52 . C51 . 74.12(17) yes
Mo1 . C52 . C53 . 74.00(18) yes
C51 . C52 . C53 . 115.1(3) yes
Mo1 . C52 . H521 . 120.8 no
C51 . C52 . H521 . 122.4 no
C53 . C52 . H521 . 122.4 no
Mo1 . C53 . C52 . 68.79(17) yes
Mo1 . C53 . H531 . 79.55 no
C52 . C53 . H531 . 120.0 no
Mo1 . C53 . H532 . 122.9 no
C52 . C53 . H532 . 120.0 no
H531 . C53 . H532 . 120.0 no

loop_
_geom_bond_atom_site_label_1
_geom_bond_site_symmetry_1
_geom_bond_atom_site_label_2
_geom_bond_site_symmetry_2
_geom_bond_distance
_geom_bond_publ_flag
Mo1 . Cl1 . 2.5070(6) yes
Mo1 . P1 . 2.5344(6) yes
Mo1 . C41 . 2.318(3) yes
Mo1 . C42 . 2.278(3) yes
Mo1 . C43 . 2.396(3) yes
Mo1 . C45 . 2.315(3) yes
Mo1 . C46 . 2.213(3) yes
Mo1 . C47 . 2.338(3) yes
Mo1 . C51 . 2.254(3) yes
Mo1 . C52 . 2.186(3) yes
Mo1 . C53 . 2.254(3) yes
P1 . C1 . 1.846(3) yes
P1 . C21 . 1.837(3) yes
P1 . C31 . 1.835(3) yes
O1 . C2 . 1.220(3) yes
C1 . C2 . 1.503(4) yes
C1 . H11 . 1.000 no
C1 . H12 . 1.000 no
C2 . C11 . 1.490(4) yes
C11 . C12 . 1.392(4) yes
C11 . C16 . 1.391(4) yes
C12 . C13 . 1.367(5) yes
C12 . H121 . 1.000 no
C13 . C14 . 1.388(6) yes
C13 . H131 . 1.000 no
C14 . C15 . 1.373(5) yes
C14 . H141 . 1.000 no
C15 . C16 . 1.390(4) yes
C15 . H151 . 1.000 no
C16 . H161 . 1.000 no
C21 . C22 . 1.395(4) yes
C21 . C26 . 1.387(4) yes
C22 . C23 . 1.389(4) yes
C22 . H221 . 1.000 no
C23 . C24 . 1.381(4) yes
C23 . H231 . 1.000 no
C24 . C25 . 1.386(5) yes
C24 . H241 . 1.000 no
C25 . C26 . 1.385(4) yes
C25 . H251 . 1.000 no
C26 . H261 . 1.000 no
C31 . C32 . 1.403(4) yes
C31 . C36 . 1.386(4) yes
C32 . C33 . 1.384(4) yes
C32 . H321 . 1.000 no
C33 . C34 . 1.375(5) yes
C33 . H331 . 1.000 no
C34 . C35 . 1.369(5) yes
C34 . H341 . 1.000 no
C35 . C36 . 1.394(4) yes
C35 . H351 . 1.000 no
C36 . H361 . 1.000 no
C41 . C42 . 1.402(5) yes
C41 . C47 . 1.371(6) yes
C41 . H411 . 1.000 no
C42 . C43 . 1.418(4) yes
C42 . H421 . 1.000 no
C43 . C44 . 1.486(5) yes
C43 . C45 . 1.372(5) yes
C44 . H441 . 1.000 no
C44 . H442 . 1.000 no
C44 . H443 . 1.000 no
C45 . C46 . 1.440(5) yes
C45 . H451 . 1.000 no
C46 . C47 . 1.404(5) yes
C46 . H461 . 1.000 no
C47 . H471 . 1.000 no
C51 . C52 . 1.410(4) yes
C51 . H511 . 1.000 no
C51 . H512 . 1.000 no
C52 . C53 . 1.418(5) yes
C52 . H521 . 1.000 no
C53 . H531 . 1.000 no
C53 . H532 . 1.000 no
